data_9017221
loop_
_publ_author_name
'Angel, R. J.'
'Ross, N. L.'
'Zhao, J.'
'Sochalski-Kolbus L'
'Kruger, H.'
'Schmidt, B. C.'

_publ_section_title
;
 Structural controls on the anisotropy of tetrahedral frameworks:
 the example of monoclinic feldspars
 Note: Sample San40, cation-exchanged sanidine
;
_journal_name_full 'European Journal of Mineralogy'
_journal_page_first 597
_journal_page_last 614
_journal_volume 25
_journal_year 2013
_chemical_compound_source Synthetic
_chemical_formula_sum 'Al1.04 Ba0.02 K0.4 Na0.58 O8 Si2.96'
_chemical_name_mineral Sanidine
_space_group_IT_number 12
_space_group_name_Hall '-C 2y'
_space_group_name_H-M_alt 'C 1 2/m 1'
_symmetry_space_group_name_H-M 'C 1 2/m 1'
_cell_angle_alpha 90
_cell_angle_beta 116.180
_cell_angle_gamma 90
_cell_formula_units_Z 4
_cell_length_a 8.3463
_cell_length_b 12.9877
_cell_length_c 7.1683
_cell_volume 697.324
_database_code_amcsd 0020554
_exptl_crystal_density_diffrn 2.580
_cod_data_source_file inputs/fixed/downloads/08/08590.cif
_cod_data_source_block 08590
_cod_original_formula_sum '(Na.58 K.4 Ba.02) (Si2.96 Al1.04) O8'
_cod_database_code 9017221

loop_
_space_group_symop_operation_xyz
x,y,z
1/2+x,1/2+y,z
x,-y,z
1/2+x,1/2-y,z
-x,y,-z
1/2-x,1/2+y,-z
-x,-y,-z
1/2-x,1/2-y,-z

loop_
_atom_site_aniso_label
_atom_site_aniso_U_11
_atom_site_aniso_U_22
_atom_site_aniso_U_33
_atom_site_aniso_U_12
_atom_site_aniso_U_13
_atom_site_aniso_U_23
Na 0.02150 0.05670 0.04240 0.00000 0.00890 0.00000
K 0.02150 0.05670 0.04240 0.00000 0.00890 0.00000
Ba 0.02150 0.05670 0.04240 0.00000 0.00890 0.00000
SiT1 0.01760 0.01480 0.01150 0.00240 0.00720 0.00050
AlT1 0.01760 0.01480 0.01150 0.00240 0.00720 0.00050
SiT2 0.01680 0.01130 0.01400 0.00040 0.00650 0.00000
AlT2 0.01680 0.01130 0.01400 0.00040 0.00650 0.00000
OA1 0.03590 0.02430 0.02040 0.00000 0.01540 0.00000
OA2 0.02630 0.01520 0.02570 0.00000 0.00690 0.00000
OB 0.02640 0.03390 0.02950 0.00400 0.01690 -0.00080
OC 0.02250 0.01880 0.02500 0.00160 0.00830 0.00210
OD 0.02540 0.02330 0.01740 -0.00150 0.00520 -0.00240

loop_
_atom_site_label
_atom_site_fract_x
_atom_site_fract_y
_atom_site_fract_z
_atom_site_occupancy
_atom_site_U_iso_or_equiv
_atom_site_type_symbol
_atom_site_attached_hydrogens
Na 0.77698 0.50000 0.13650 0.58000 0.04210 Na 0
K 0.77698 0.50000 0.13650 0.40000 0.04210 K 0
Ba 0.77698 0.50000 0.13650 0.02000 0.04210 Ba 0
SiT1 0.50803 0.32001 0.22330 0.71000 0.01438 Si 0
AlT1 0.50803 0.32001 0.22330 0.29000 0.01438 Al 0
SiT2 0.19761 0.38344 0.34224 0.77000 0.01415 Si 0
AlT2 0.19761 0.38344 0.34224 0.23000 0.01415 Al 0
OA1 0.50000 0.35900 0.00000 1.00000 0.02580 O 0
OA2 0.11220 0.50000 0.28520 1.00000 0.02410 O 0
OB 0.32410 0.36280 0.22640 1.00000 0.02830 O 0
OC 0.52530 0.19402 0.25370 1.00000 0.02290 O 0
OD 0.68760 0.37505 0.40560 1.00000 0.02360 O 0

loop_
_cod_changelog_entry_id
_cod_changelog_entry_author
_cod_changelog_entry_date
_cod_changelog_entry_text
1
;cod-tools version 3.8.0
Id: cif_guess_AMCSD_atom_types 9581 2023-05-17 12:35:41Z saulius
;
2023-05-23T09:20:22+03:00
;Derived atom types and hydrogen counts
from atom names that follow the AMCSD naming convention
(Wat == water, O-H == hydroxyl).
;

loop_
_cod_related_entry_id
_cod_related_entry_database
_cod_related_entry_code
1 AMCSD 0020554
